data_7041156
loop_
_publ_author_name
'Lei, Xiao-Wu'
'Yue, Cheng-Yang'
'Wei, Jun-Chao'
'Li, Rui-Qing'
'Li, Yan'
'Mi, Fu-Qi'

_publ_section_title
;
 Transition metal complex directed lead bromides with tunable structures
 and visible light driven photocatalytic properties.
;
_journal_issue 48
_journal_name_full 'Dalton transactions (Cambridge, England : 2003)'
_journal_page_first 19389
_journal_page_last 19398
_journal_paper_doi 10.1039/c6dt03601e
_journal_volume 45
_journal_year 2016
_chemical_formula_moiety C32N7H27CoPb5Br13
_chemical_formula_sum 'C32 H27 Br13 Co N7 Pb5'
_chemical_formula_weight 2643.32
_chemical_name_systematic
; 
 ? 
;
_space_group_IT_number 14
_symmetry_cell_setting monoclinic
_symmetry_space_group_name_Hall '-P 2ybc'
_symmetry_space_group_name_H-M 'P 1 21/c 1'
_atom_sites_solution_hydrogens geom
_atom_sites_solution_primary direct
_atom_sites_solution_secondary difmap
_audit_creation_method SHELXL-97
_audit_update_record
;
2016-09-15 deposited with the CCDC.
2016-11-10 downloaded from the CCDC.
;
_cell_angle_alpha 90.00
_cell_angle_beta 107.9130(10)
_cell_angle_gamma 90.00
_cell_formula_units_Z 4
_cell_length_a 14.4759(10)
_cell_length_b 24.9146(17)
_cell_length_c 15.7555(11)
_cell_measurement_reflns_used 9919
_cell_measurement_temperature 296(2)
_cell_measurement_theta_max 26.54
_cell_measurement_theta_min 2.20
_cell_volume 5406.9(6)
_computing_cell_refinement 'APEX2 Software Suite (Bruker,2005)'
_computing_data_collection 'APEX2 Software Suite (Bruker,2005)'
_computing_data_reduction 'APEX2 Software Suite (Bruker,2005)'
_computing_structure_refinement 'SHELXL-97 (Sheldrick, 1997)'
_computing_structure_solution 'SHELXS-97 (Sheldrick, 1990)'
_diffrn_ambient_temperature 296(2)
_diffrn_measured_fraction_theta_full 0.991
_diffrn_measured_fraction_theta_max 0.991
_diffrn_measurement_device_type 'Bruker SMART CCD area detector'
_diffrn_measurement_method 'phi and omega scans'
_diffrn_radiation_monochromator graphite
_diffrn_radiation_source 'fine-focus sealed tube'
_diffrn_radiation_type MoK\a
_diffrn_radiation_wavelength 0.71073
_diffrn_reflns_av_R_equivalents 0.0689
_diffrn_reflns_av_sigmaI/netI 0.0573
_diffrn_reflns_limit_h_max 18
_diffrn_reflns_limit_h_min -18
_diffrn_reflns_limit_k_max 32
_diffrn_reflns_limit_k_min -32
_diffrn_reflns_limit_l_max 20
_diffrn_reflns_limit_l_min -20
_diffrn_reflns_number 63074
_diffrn_reflns_theta_full 27.64
_diffrn_reflns_theta_max 27.64
_diffrn_reflns_theta_min 1.48
_exptl_absorpt_coefficient_mu 25.451
_exptl_absorpt_correction_T_max 0.1502
_exptl_absorpt_correction_T_min 0.1249
_exptl_absorpt_correction_type multi-scan
_exptl_absorpt_process_details 'SADABS; Bruker, 2000'
_exptl_crystal_colour orange
_exptl_crystal_density_diffrn 3.247
_exptl_crystal_density_method 'not measured'
_exptl_crystal_description block
_exptl_crystal_F_000 4640
_exptl_crystal_size_max 0.14
_exptl_crystal_size_mid 0.12
_exptl_crystal_size_min 0.12
_refine_diff_density_max 1.274
_refine_diff_density_min -1.253
_refine_diff_density_rms 0.177
_refine_ls_extinction_coef 0.000146(7)
_refine_ls_extinction_expression Fc^*^=kFc[1+0.001xFc^2^\l^3^/sin(2\q)]^-1/4^
_refine_ls_extinction_method SHELXL
_refine_ls_goodness_of_fit_ref 0.997
_refine_ls_hydrogen_treatment constr
_refine_ls_matrix_type full
_refine_ls_number_parameters 525
_refine_ls_number_reflns 12475
_refine_ls_number_restraints 0
_refine_ls_restrained_S_all 0.997
_refine_ls_R_factor_all 0.0695
_refine_ls_R_factor_gt 0.0347
_refine_ls_shift/su_max 0.002
_refine_ls_shift/su_mean 0.000
_refine_ls_structure_factor_coef Fsqd
_refine_ls_weighting_details 'calc w=1/[\s^2^(Fo^2^)+(0.0190P)^2^+0.0000P] where P=(Fo^2^+2Fc^2^)/3'
_refine_ls_weighting_scheme calc
_refine_ls_wR_factor_gt 0.0580
_refine_ls_wR_factor_ref 0.0653
_reflns_number_gt 8591
_reflns_number_total 12475
_reflns_threshold_expression >2sigma(I)
_cod_data_source_file c6dt03601e2.cif
_cod_data_source_block C32N7H27CoPb5Br13
_cod_depositor_comments
;
The following automatic conversions were performed:

'_symmetry_cell_setting' value 'Monoclinic' changed to 'monoclinic'
according to
/usr/data/users/saulius/crontab/automatic-downloads/rss-feeds/RSC/lib/dictionaries/cif_core.dic
dictionary named 'cif_core.dic' version 2.4.2 from 2011-04-26.

Automatic conversion script
Id: cif_fix_values 4268 2015-11-12 08:31:59Z antanas 

 Adding full bibliography for 7041156--7041161.cif.
;
_cod_original_sg_symbol_H-M P2(1)/c
_cod_database_code 7041156

loop_
_symmetry_equiv_pos_as_xyz
'x, y, z'
'-x, y+1/2, -z+1/2'
'-x, -y, -z'
'x, -y-1/2, z-1/2'

loop_
_atom_site_label
_atom_site_type_symbol
_atom_site_fract_x
_atom_site_fract_y
_atom_site_fract_z
_atom_site_U_iso_or_equiv
_atom_site_adp_type
_atom_site_occupancy
_atom_site_symmetry_multiplicity
_atom_site_calc_flag
_atom_site_refinement_flags
Pb1 Pb 0.374640(19) 0.291136(10) 0.319699(17) 0.03361(7) Uani 1 1 d .
Pb2 Pb 0.49788(2) 0.202611(11) 0.589136(17) 0.03986(8) Uani 1 1 d .
Pb3 Pb 0.22817(2) 0.300038(12) 0.537392(18) 0.04242(8) Uani 1 1 d .
Pb4 Pb 0.35036(2) 0.392584(11) 0.807842(17) 0.03855(8) Uani 1 1 d .
Pb5 Pb 0.352437(19) 0.568278(11) 0.793150(17) 0.03721(8) Uani 1 1 d .
Br13 Br 0.30215(5) 0.20887(3) 0.42521(5) 0.04363(18) Uani 1 1 d .
Br12 Br 0.45230(6) 0.47042(3) 0.73854(5) 0.04597(19) Uani 1 1 d .
Br11 Br 0.23844(6) 0.47890(3) 0.85018(5) 0.0500(2) Uani 1 1 d .
Br10 Br 0.28429(5) 0.37436(3) 0.39721(5) 0.04453(18) Uani 1 1 d .
Br9 Br 0.19904(6) 0.28912(3) 0.15381(5) 0.0534(2) Uani 1 1 d .
Br8 Br 0.17545(6) 0.38046(3) 0.64955(5) 0.0506(2) Uani 1 1 d .
Co1 Co 0.18647(6) 0.58463(3) 0.27613(5) 0.02323(19) Uani 1 1 d .
Br7 Br 0.55012(5) 0.28611(3) 0.48387(5) 0.04710(19) Uani 1 1 d .
Br6 Br 0.48669(6) 0.37078(3) 0.24925(5) 0.0502(2) Uani 1 1 d .
Br5 Br 0.45012(6) 0.20012(3) 0.21114(5) 0.0511(2) Uani 1 1 d .
Br4 Br 0.21924(6) 0.58960(4) 0.63162(5) 0.0536(2) Uani 1 1 d .
Br3 Br 0.70280(6) 0.18201(3) 0.65388(5) 0.0537(2) Uani 1 1 d .
Br2 Br 0.49632(5) 0.09674(3) 0.49870(5) 0.0483(2) Uani 1 1 d .
Br1 Br 0.04356(7) 0.29195(4) 0.42502(6) 0.0753(3) Uani 1 1 d .
N1 N 0.0667(3) 0.5973(2) 0.1829(3) 0.0280(12) Uani 1 1 d .
N5 N 0.2294(3) 0.5306(2) 0.2095(3) 0.0262(12) Uani 1 1 d .
N2 N 0.1422(3) 0.64236(19) 0.3358(3) 0.0256(12) Uani 1 1 d .
N4 N 0.3025(4) 0.5720(2) 0.3731(3) 0.0270(12) Uani 1 1 d .
N3 N 0.1284(4) 0.5354(2) 0.3390(3) 0.0289(12) Uani 1 1 d .
N6 N 0.2458(3) 0.6329(2) 0.2118(3) 0.0273(12) Uani 1 1 d .
C15 C 0.1914(5) 0.5165(3) 0.4163(4) 0.0296(15) Uani 1 1 d .
C16 C 0.2890(4) 0.5380(2) 0.4369(4) 0.0279(15) Uani 1 1 d .
C25 C 0.2685(4) 0.5511(3) 0.1482(4) 0.0307(15) Uani 1 1 d .
C5 C 0.0149(5) 0.6398(3) 0.1988(4) 0.0311(15) Uani 1 1 d .
C11 C 0.0358(5) 0.5191(3) 0.3150(4) 0.0349(16) Uani 1 1 d .
H11 H -0.0069 0.5321 0.2621 0.042 Uiso 1 1 calc .
C10 C 0.1827(5) 0.6604(3) 0.4182(4) 0.0377(17) Uani 1 1 d .
H10 H 0.2396 0.6443 0.4533 0.045 Uiso 1 1 calc .
C21 C 0.2246(5) 0.4775(3) 0.2178(4) 0.0330(16) Uani 1 1 d .
H21 H 0.1983 0.4637 0.2602 0.040 Uiso 1 1 calc .
C6 C 0.0566(4) 0.6649(3) 0.2848(4) 0.0299(15) Uani 1 1 d .
C18 C 0.4531(6) 0.5519(3) 0.5261(5) 0.050(2) Uani 1 1 d .
H18 H 0.5034 0.5464 0.5787 0.060 Uiso 1 1 calc .
C7 C 0.0172(5) 0.7074(3) 0.3182(5) 0.0452(19) Uani 1 1 d .
H7 H -0.0397 0.7235 0.2831 0.054 Uiso 1 1 calc .
C24 C 0.3031(5) 0.5162(3) 0.0945(5) 0.0448(19) Uani 1 1 d .
H24 H 0.3300 0.5301 0.0526 0.054 Uiso 1 1 calc .
C20 C 0.3904(5) 0.5933(3) 0.3848(4) 0.0367(17) Uani 1 1 d .
H20 H 0.4002 0.6152 0.3405 0.044 Uiso 1 1 calc .
C12 C 0.0015(5) 0.4839(3) 0.3652(5) 0.0464(19) Uani 1 1 d .
H12 H -0.0635 0.4738 0.3475 0.056 Uiso 1 1 calc .
C26 C 0.2737(5) 0.6089(3) 0.1468(4) 0.0345(16) Uani 1 1 d .
C19 C 0.4668(5) 0.5838(3) 0.4608(5) 0.0399(18) Uani 1 1 d .
H19 H 0.5273 0.5990 0.4674 0.048 Uiso 1 1 calc .
C22 C 0.2573(5) 0.4421(3) 0.1656(5) 0.0425(18) Uani 1 1 d .
H22 H 0.2523 0.4053 0.1722 0.051 Uiso 1 1 calc .
C13 C 0.0656(6) 0.4640(3) 0.4424(5) 0.048(2) Uani 1 1 d .
H13 H 0.0445 0.4392 0.4764 0.058 Uiso 1 1 calc .
C14 C 0.1601(6) 0.4806(3) 0.4693(4) 0.0424(18) Uani 1 1 d .
H14 H 0.2030 0.4680 0.5225 0.051 Uiso 1 1 calc .
C30 C 0.2517(5) 0.6860(3) 0.2197(4) 0.0390(17) Uani 1 1 d .
H30 H 0.2348 0.7022 0.2660 0.047 Uiso 1 1 calc .
C17 C 0.3642(5) 0.5277(3) 0.5140(4) 0.0398(18) Uani 1 1 d .
H17 H 0.3549 0.5047 0.5572 0.048 Uiso 1 1 calc .
C8 C 0.0612(6) 0.7257(3) 0.4023(6) 0.052(2) Uani 1 1 d .
H8 H 0.0347 0.7544 0.4246 0.063 Uiso 1 1 calc .
C1 C 0.0319(5) 0.5702(3) 0.1060(4) 0.0401(18) Uani 1 1 d .
H1A H 0.0667 0.5410 0.0950 0.048 Uiso 1 1 calc .
C29 C 0.2822(6) 0.7181(3) 0.1612(5) 0.048(2) Uani 1 1 d .
H29 H 0.2870 0.7551 0.1685 0.058 Uiso 1 1 calc .
C23 C 0.2972(5) 0.4625(3) 0.1037(5) 0.0451(19) Uani 1 1 d .
H23 H 0.3201 0.4394 0.0684 0.054 Uiso 1 1 calc .
C27 C 0.3003(6) 0.6387(4) 0.0852(5) 0.057(2) Uani 1 1 d .
H27 H 0.3152 0.6219 0.0384 0.068 Uiso 1 1 calc .
C9 C 0.1439(6) 0.7018(3) 0.4535(5) 0.048(2) Uani 1 1 d .
H9 H 0.1738 0.7134 0.5116 0.057 Uiso 1 1 calc .
C1AA C -0.0542(5) 0.5843(3) 0.0429(5) 0.049(2) Uani 1 1 d .
H1AA H -0.0767 0.5652 -0.0102 0.059 Uiso 1 1 calc .
C3 C -0.1057(5) 0.6265(4) 0.0594(5) 0.055(2) Uani 1 1 d .
H3 H -0.1646 0.6361 0.0182 0.066 Uiso 1 1 calc .
C28 C 0.3050(7) 0.6935(4) 0.0926(6) 0.064(3) Uani 1 1 d .
H28 H 0.3236 0.7138 0.0512 0.077 Uiso 1 1 calc .
C4 C -0.0700(6) 0.6547(3) 0.1374(5) 0.057(2) Uani 1 1 d .
H4 H -0.1040 0.6842 0.1484 0.068 Uiso 1 1 calc .
C32 C -0.0237(7) 0.3635(4) 0.2279(7) 0.090(3) Uani 1 1 d .
H1D H -0.0584 0.3315 0.2030 0.135 Uiso 1 1 calc R
H1B H -0.0478 0.3770 0.2742 0.135 Uiso 1 1 calc R
H1C H 0.0442 0.3554 0.2525 0.135 Uiso 1 1 calc R
C31 C -0.0380(13) 0.4060(5) 0.1547(10) 0.123(6) Uani 1 1 d .
N7 N -0.0409(12) 0.4378(5) 0.1122(9) 0.167(6) Uani 1 1 d .

loop_
_atom_site_aniso_label
_atom_site_aniso_U_11
_atom_site_aniso_U_22
_atom_site_aniso_U_33
_atom_site_aniso_U_23
_atom_site_aniso_U_13
_atom_site_aniso_U_12
Pb1 0.04166(16) 0.02682(15) 0.03581(14) 0.00071(11) 0.01700(12) -0.00219(12)
Pb2 0.05153(18) 0.03143(17) 0.03435(15) -0.00018(12) 0.00988(13) 0.00314(13)
Pb3 0.05369(18) 0.03497(17) 0.03818(16) -0.00025(13) 0.01349(13) 0.00596(14)
Pb4 0.05492(18) 0.02700(15) 0.03335(15) 0.00453(12) 0.01302(13) -0.00011(13)
Pb5 0.04401(16) 0.03264(16) 0.03618(15) -0.00350(12) 0.01408(12) -0.00828(13)
Br13 0.0419(4) 0.0316(4) 0.0609(5) -0.0012(4) 0.0209(4) -0.0047(3)
Br12 0.0583(5) 0.0380(5) 0.0477(4) 0.0074(4) 0.0251(4) 0.0030(4)
Br11 0.0590(5) 0.0453(5) 0.0541(5) -0.0021(4) 0.0296(4) -0.0036(4)
Br10 0.0516(5) 0.0331(4) 0.0515(4) 0.0022(4) 0.0197(4) 0.0060(4)
Br9 0.0631(5) 0.0388(5) 0.0500(5) -0.0102(4) 0.0052(4) -0.0005(4)
Br8 0.0627(5) 0.0416(5) 0.0423(4) -0.0068(4) 0.0087(4) 0.0061(4)
Co1 0.0266(4) 0.0194(5) 0.0237(4) 0.0014(3) 0.0078(3) 0.0026(4)
Br7 0.0524(5) 0.0307(4) 0.0540(5) 0.0040(3) 0.0101(4) 0.0018(4)
Br6 0.0631(5) 0.0402(5) 0.0567(5) -0.0036(4) 0.0323(4) -0.0128(4)
Br5 0.0550(5) 0.0375(5) 0.0635(5) -0.0028(4) 0.0223(4) 0.0015(4)
Br4 0.0528(5) 0.0641(6) 0.0426(4) -0.0019(4) 0.0125(4) -0.0055(4)
Br3 0.0569(5) 0.0458(5) 0.0553(5) 0.0064(4) 0.0125(4) -0.0050(4)
Br2 0.0574(5) 0.0438(5) 0.0394(4) -0.0069(4) 0.0086(4) 0.0036(4)
Br1 0.0629(6) 0.0981(9) 0.0612(6) 0.0064(5) 0.0136(5) 0.0102(5)
N1 0.029(3) 0.028(3) 0.026(3) 0.005(2) 0.008(2) 0.004(2)
N5 0.027(3) 0.024(3) 0.025(3) 0.001(2) 0.003(2) 0.002(2)
N2 0.037(3) 0.014(3) 0.031(3) -0.003(2) 0.017(2) -0.001(2)
N4 0.033(3) 0.021(3) 0.028(3) -0.002(2) 0.010(2) 0.006(2)
N3 0.041(3) 0.018(3) 0.032(3) 0.000(2) 0.017(3) 0.000(2)
N6 0.032(3) 0.019(3) 0.030(3) 0.004(2) 0.008(2) 0.000(2)
C15 0.039(4) 0.023(4) 0.029(3) 0.000(3) 0.014(3) 0.007(3)
C16 0.038(4) 0.020(4) 0.024(3) 0.002(3) 0.006(3) 0.011(3)
C25 0.033(4) 0.034(4) 0.026(3) -0.001(3) 0.011(3) 0.003(3)
C5 0.035(4) 0.025(4) 0.035(4) 0.004(3) 0.014(3) 0.009(3)
C11 0.036(4) 0.031(4) 0.041(4) 0.002(3) 0.016(3) -0.002(3)
C10 0.051(4) 0.029(4) 0.032(4) -0.004(3) 0.012(3) 0.006(3)
C21 0.041(4) 0.024(4) 0.032(4) 0.003(3) 0.008(3) 0.004(3)
C6 0.033(4) 0.023(4) 0.038(4) 0.009(3) 0.018(3) 0.005(3)
C18 0.056(5) 0.051(5) 0.035(4) -0.011(4) 0.002(4) 0.025(4)
C7 0.050(5) 0.031(5) 0.060(5) 0.007(4) 0.024(4) 0.016(4)
C24 0.051(5) 0.051(5) 0.038(4) -0.008(4) 0.022(4) 0.009(4)
C20 0.036(4) 0.031(4) 0.043(4) -0.006(3) 0.013(3) -0.002(3)
C12 0.050(5) 0.040(5) 0.054(5) -0.001(4) 0.023(4) -0.013(4)
C26 0.032(4) 0.038(5) 0.037(4) -0.005(3) 0.017(3) -0.001(3)
C19 0.026(4) 0.035(4) 0.050(4) -0.017(4) -0.001(3) 0.005(3)
C22 0.048(4) 0.026(4) 0.047(4) -0.007(3) 0.005(4) 0.014(3)
C13 0.072(6) 0.030(4) 0.059(5) 0.001(4) 0.044(5) -0.010(4)
C14 0.066(5) 0.031(4) 0.035(4) 0.007(3) 0.023(4) 0.002(4)
C30 0.050(4) 0.033(4) 0.038(4) 0.003(3) 0.019(3) -0.003(4)
C17 0.053(5) 0.036(5) 0.028(4) 0.005(3) 0.008(3) 0.022(4)
C8 0.068(6) 0.033(5) 0.068(6) -0.014(4) 0.039(5) 0.003(4)
C1 0.041(4) 0.043(5) 0.032(4) -0.008(3) 0.004(3) 0.014(4)
C29 0.065(5) 0.025(4) 0.059(5) 0.006(4) 0.025(4) -0.013(4)
C23 0.047(5) 0.044(5) 0.043(4) -0.016(4) 0.011(4) 0.014(4)
C27 0.078(6) 0.057(6) 0.052(5) 0.002(4) 0.045(5) -0.002(5)
C9 0.071(6) 0.035(5) 0.039(4) -0.013(4) 0.020(4) 0.005(4)
C1AA 0.043(5) 0.060(6) 0.039(4) 0.002(4) 0.004(4) 0.007(4)
C3 0.040(5) 0.064(6) 0.044(5) 0.004(4) -0.013(4) 0.018(4)
C28 0.085(7) 0.059(6) 0.065(6) 0.018(5) 0.047(5) -0.010(5)
C4 0.053(5) 0.046(5) 0.058(5) 0.002(4) -0.002(4) 0.019(4)
C32 0.081(7) 0.061(7) 0.144(10) -0.048(7) 0.058(7) -0.018(6)
C31 0.221(16) 0.059(9) 0.144(13) 0.002(8) 0.139(13) 0.001(10)
N7 0.266(16) 0.133(12) 0.158(12) 0.029(9) 0.148(12) 0.091(12)

loop_
_atom_type_symbol
_atom_type_description
_atom_type_scat_dispersion_real
_atom_type_scat_dispersion_imag
_atom_type_scat_source
C C 0.0033 0.0016 'International Tables Vol C Tables 4.2.6.8 and 6.1.1.4'
H H 0.0000 0.0000 'International Tables Vol C Tables 4.2.6.8 and 6.1.1.4'
N N 0.0061 0.0033 'International Tables Vol C Tables 4.2.6.8 and 6.1.1.4'
Co Co 0.3494 0.9721 'International Tables Vol C Tables 4.2.6.8 and 6.1.1.4'
Br Br -0.2901 2.4595 'International Tables Vol C Tables 4.2.6.8 and 6.1.1.4'
Pb Pb -3.3944 10.1111 'International Tables Vol C Tables 4.2.6.8 and 6.1.1.4'

loop_
_geom_angle_atom_site_label_1
_geom_angle_atom_site_label_2
_geom_angle_atom_site_label_3
_geom_angle
_geom_angle_site_symmetry_1
_geom_angle_site_symmetry_3
Br10 Pb1 Br6 92.76(2) . .
Br10 Pb1 Br7 92.19(2) . .
Br6 Pb1 Br7 86.33(2) . .
Br10 Pb1 Br13 88.60(2) . .
Br6 Pb1 Br13 167.30(2) . .
Br7 Pb1 Br13 81.01(2) . .
Br10 Pb1 Br9 90.44(2) . .
Br6 Pb1 Br9 95.61(2) . .
Br7 Pb1 Br9 176.66(2) . .
Br13 Pb1 Br9 97.00(2) . .
Br10 Pb1 Br5 172.52(2) . .
Br6 Pb1 Br5 87.63(2) . .
Br7 Pb1 Br5 95.29(2) . .
Br13 Pb1 Br5 92.66(2) . .
Br9 Pb1 Br5 82.09(2) . .
Br3 Pb2 Br7 84.77(2) . .
Br3 Pb2 Br2 82.38(2) . .
Br7 Pb2 Br2 108.95(2) . .
Br3 Pb2 Br6 85.06(2) . 4_566
Br7 Pb2 Br6 163.22(2) . 4_566
Br2 Pb2 Br6 82.84(2) . 4_566
Br3 Pb2 Br13 149.08(2) . .
Br7 Pb2 Br13 79.94(2) . .
Br2 Pb2 Br13 77.50(2) . .
Br6 Pb2 Br13 115.01(2) 4_566 .
Br1 Pb3 Br8 93.28(3) . .
Br1 Pb3 Br9 92.78(3) . 4_566
Br8 Pb3 Br9 91.49(2) . 4_566
Br1 Pb3 Br10 90.04(3) . .
Br8 Pb3 Br10 101.01(2) . .
Br9 Pb3 Br10 167.00(2) 4_566 .
Br12 Pb4 Br11 88.58(2) . .
Br12 Pb4 Br8 98.95(2) . .
Br11 Pb4 Br8 82.88(2) . .
Br12 Pb4 Br2 91.97(2) . 4_566
Br11 Pb4 Br2 88.60(2) . 4_566
Br8 Pb4 Br2 165.94(2) . 4_566
Br4 Pb5 Br6 93.87(2) . 3_666
Br4 Pb5 Br11 97.18(2) . .
Br6 Pb5 Br11 161.90(2) 3_666 .
Br4 Pb5 Br12 98.67(2) . .
Br6 Pb5 Br12 82.90(2) 3_666 .
Br11 Pb5 Br12 81.29(2) . .
Br4 Pb5 Br3 84.68(2) . 2_656
Br6 Pb5 Br3 83.19(2) 3_666 2_656
Br11 Pb5 Br3 112.03(2) . 2_656
Br12 Pb5 Br3 165.88(2) . 2_656
Pb1 Br13 Pb2 96.08(2) . .
Pb4 Br12 Pb5 95.08(2) . .
Pb4 Br11 Pb5 94.72(2) . .
Pb1 Br10 Pb3 96.92(2) . .
Pb3 Br9 Pb1 107.55(3) 4_565 .
Pb3 Br8 Pb4 105.27(3) . .
N4 Co1 N1 177.3(2) . .
N4 Co1 N5 88.3(2) . .
N1 Co1 N5 93.7(2) . .
N4 Co1 N3 84.3(2) . .
N1 Co1 N3 93.7(2) . .
N5 Co1 N3 95.8(2) . .
N4 Co1 N2 94.3(2) . .
N1 Co1 N2 83.9(2) . .
N5 Co1 N2 175.9(2) . .
N3 Co1 N2 87.8(2) . .
N4 Co1 N6 95.6(2) . .
N1 Co1 N6 86.5(2) . .
N5 Co1 N6 83.1(2) . .
N3 Co1 N6 178.8(2) . .
N2 Co1 N6 93.4(2) . .
Pb2 Br7 Pb1 102.76(2) . .
Pb1 Br6 Pb5 163.77(3) . 3_666
Pb1 Br6 Pb2 94.55(2) . 4_565
Pb5 Br6 Pb2 83.228(19) 3_666 4_565
Pb2 Br3 Pb5 86.32(2) . 2_646
Pb2 Br2 Pb4 106.75(2) . 4_565
C1 N1 C5 118.8(5) . .
C1 N1 Co1 127.4(4) . .
C5 N1 Co1 113.8(4) . .
C21 N5 C25 119.2(5) . .
C21 N5 Co1 127.3(4) . .
C25 N5 Co1 113.5(4) . .
C10 N2 C6 118.9(5) . .
C10 N2 Co1 127.9(4) . .
C6 N2 Co1 113.2(4) . .
C20 N4 C16 119.2(5) . .
C20 N4 Co1 127.4(4) . .
C16 N4 Co1 113.4(4) . .
C11 N3 C15 119.0(5) . .
C11 N3 Co1 127.3(4) . .
C15 N3 Co1 113.7(4) . .
C30 N6 C26 119.2(6) . .
C30 N6 Co1 126.5(4) . .
C26 N6 Co1 113.9(4) . .
N3 C15 C14 120.5(6) . .
N3 C15 C16 114.2(5) . .
C14 C15 C16 125.3(6) . .
N4 C16 C17 120.4(6) . .
N4 C16 C15 114.3(5) . .
C17 C16 C15 125.2(6) . .
N5 C25 C24 119.8(6) . .
N5 C25 C26 114.9(5) . .
C24 C25 C26 125.3(6) . .
C4 C5 N1 120.5(6) . .
C4 C5 C6 125.1(6) . .
N1 C5 C6 114.4(5) . .
N3 C11 C12 122.7(6) . .
N3 C11 H11 118.7 . .
C12 C11 H11 118.7 . .
N2 C10 C9 122.6(6) . .
N2 C10 H10 118.7 . .
C9 C10 H10 118.7 . .
N5 C21 C22 122.4(6) . .
N5 C21 H21 118.8 . .
C22 C21 H21 118.8 . .
N2 C6 C7 119.6(6) . .
N2 C6 C5 114.5(5) . .
C7 C6 C5 125.9(6) . .
C19 C18 C17 119.8(6) . .
C19 C18 H18 120.1 . .
C17 C18 H18 120.1 . .
C8 C7 C6 120.2(7) . .
C8 C7 H7 119.9 . .
C6 C7 H7 119.9 . .
C23 C24 C25 120.1(7) . .
C23 C24 H24 119.9 . .
C25 C24 H24 119.9 . .
N4 C20 C19 121.8(6) . .
N4 C20 H20 119.1 . .
C19 C20 H20 119.1 . .
C11 C12 C13 118.3(7) . .
C11 C12 H12 120.9 . .
C13 C12 H12 120.9 . .
N6 C26 C27 120.7(7) . .
N6 C26 C25 113.8(6) . .
C27 C26 C25 125.5(6) . .
C18 C19 C20 119.5(7) . .
C18 C19 H19 120.3 . .
C20 C19 H19 120.3 . .
C23 C22 C21 118.9(7) . .
C23 C22 H22 120.6 . .
C21 C22 H22 120.6 . .
C14 C13 C12 120.4(6) . .
C14 C13 H13 119.8 . .
C12 C13 H13 119.8 . .
C13 C14 C15 119.2(6) . .
C13 C14 H14 120.4 . .
C15 C14 H14 120.4 . .
N6 C30 C29 122.3(6) . .
N6 C30 H30 118.9 . .
C29 C30 H30 118.9 . .
C18 C17 C16 119.3(7) . .
C18 C17 H17 120.4 . .
C16 C17 H17 120.4 . .
C9 C8 C7 119.7(7) . .
C9 C8 H8 120.1 . .
C7 C8 H8 120.1 . .
N1 C1 C1AA 121.8(6) . .
N1 C1 H1A 119.1 . .
C1AA C1 H1A 119.1 . .
C28 C29 C30 117.9(7) . .
C28 C29 H29 121.0 . .
C30 C29 H29 121.0 . .
C24 C23 C22 119.7(6) . .
C24 C23 H23 120.1 . .
C22 C23 H23 120.1 . .
C28 C27 C26 119.9(7) . .
C28 C27 H27 120.0 . .
C26 C27 H27 120.0 . .
C8 C9 C10 118.9(7) . .
C8 C9 H9 120.5 . .
C10 C9 H9 120.5 . .
C3 C1AA C1 119.1(7) . .
C3 C1AA H1AA 120.4 . .
C1 C1AA H1AA 120.4 . .
C1AA C3 C4 119.3(6) . .
C1AA C3 H3 120.3 . .
C4 C3 H3 120.3 . .
C27 C28 C29 119.7(7) . .
C27 C28 H28 120.1 . .
C29 C28 H28 120.1 . .
C5 C4 C3 120.4(7) . .
C5 C4 H4 119.8 . .
C3 C4 H4 119.8 . .
C31 C32 H1D 109.5 . .
C31 C32 H1B 109.5 . .
H1D C32 H1B 109.5 . .
C31 C32 H1C 109.5 . .
H1D C32 H1C 109.5 . .
H1B C32 H1C 109.5 . .
N7 C31 C32 172(2) . .

loop_
_geom_bond_atom_site_label_1
_geom_bond_atom_site_label_2
_geom_bond_distance
_geom_bond_site_symmetry_2
Pb1 Br10 2.9128(8) .
Pb1 Br6 2.9847(8) .
Pb1 Br7 3.0195(8) .
Pb1 Br13 3.0231(8) .
Pb1 Br9 3.0345(8) .
Pb1 Br5 3.2265(8) .
Pb2 Br3 2.8709(9) .
Pb2 Br7 2.9021(8) .
Pb2 Br2 2.9948(8) .
Pb2 Br6 3.1599(8) 4_566
Pb2 Br13 3.1971(8) .
Pb3 Br1 2.7215(10) .
Pb3 Br8 2.9239(8) .
Pb3 Br9 2.9921(8) 4_566
Pb3 Br10 3.1735(8) .
Pb4 Br12 2.8500(8) .
Pb4 Br11 2.8912(8) .
Pb4 Br8 2.9728(8) .
Pb4 Br2 3.1096(8) 4_566
Pb5 Br4 2.7310(8) .
Pb5 Br6 3.0218(8) 3_666
Pb5 Br11 3.0663(8) .
Pb5 Br12 3.0886(8) .
Pb5 Br3 3.1266(9) 2_656
Br9 Pb3 2.9921(8) 4_565
Co1 N4 1.918(5) .
Co1 N1 1.922(5) .
Co1 N5 1.923(5) .
Co1 N3 1.925(5) .
Co1 N2 1.933(5) .
Co1 N6 1.936(5) .
Br6 Pb5 3.0218(8) 3_666
Br6 Pb2 3.1599(8) 4_565
Br3 Pb5 3.1266(9) 2_646
Br2 Pb4 3.1096(8) 4_565
N1 C1 1.343(8) .
N1 C5 1.366(7) .
N5 C21 1.335(7) .
N5 C25 1.360(7) .
N2 C10 1.327(7) .
N2 C6 1.373(7) .
N4 C20 1.338(8) .
N4 C16 1.374(7) .
N3 C11 1.338(8) .
N3 C15 1.362(7) .
N6 C30 1.328(8) .
N6 C26 1.350(7) .
C15 C14 1.392(9) .
C15 C16 1.452(8) .
C16 C17 1.382(8) .
C25 C24 1.410(9) .
C25 C26 1.440(9) .
C5 C4 1.362(9) .
C5 C6 1.443(8) .
C11 C12 1.372(9) .
C11 H11 0.9300 .
C10 C9 1.372(9) .
C10 H10 0.9300 .
C21 C22 1.383(9) .
C21 H21 0.9300 .
C6 C7 1.381(9) .
C18 C19 1.363(10) .
C18 C17 1.380(10) .
C18 H18 0.9300 .
C7 C8 1.360(10) .
C7 H7 0.9300 .
C24 C23 1.350(10) .
C24 H24 0.9300 .
C20 C19 1.378(9) .
C20 H20 0.9300 .
C12 C13 1.375(10) .
C12 H12 0.9300 .
C26 C27 1.369(9) .
C19 H19 0.9300 .
C22 C23 1.374(10) .
C22 H22 0.9300 .
C13 C14 1.365(10) .
C13 H13 0.9300 .
C14 H14 0.9300 .
C30 C29 1.391(9) .
C30 H30 0.9300 .
C17 H17 0.9300 .
C8 C9 1.358(10) .
C8 H8 0.9300 .
C1 C1AA 1.379(9) .
C1 H1A 0.9300 .
C29 C28 1.369(11) .
C29 H29 0.9300 .
C23 H23 0.9300 .
C27 C28 1.368(11) .
C27 H27 0.9300 .
C9 H9 0.9300 .
C1AA C3 1.361(10) .
C1AA H1AA 0.9300 .
C3 C4 1.371(10) .
C3 H3 0.9300 .
C28 H28 0.9300 .
C4 H4 0.9300 .
C32 C31 1.533(15) .
C32 H1D 0.9600 .
C32 H1B 0.9600 .
C32 H1C 0.9600 .
C31 N7 1.031(13) .

loop_
_geom_torsion_atom_site_label_1
_geom_torsion_atom_site_label_2
_geom_torsion_atom_site_label_3
_geom_torsion_atom_site_label_4
_geom_torsion
_geom_torsion_site_symmetry_1
_geom_torsion_site_symmetry_4
Br10 Pb1 Br13 Pb2 -95.73(2) . .
Br6 Pb1 Br13 Pb2 0.60(11) . .
Br7 Pb1 Br13 Pb2 -3.29(2) . .
Br9 Pb1 Br13 Pb2 174.00(2) . .
Br5 Pb1 Br13 Pb2 91.65(2) . .
Br3 Pb2 Br13 Pb1 -58.12(5) . .
Br7 Pb2 Br13 Pb1 3.43(2) . .
Br2 Pb2 Br13 Pb1 -108.72(2) . .
Br6 Pb2 Br13 Pb1 175.421(19) 4_566 .
Br11 Pb4 Br12 Pb5 4.48(2) . .
Br8 Pb4 Br12 Pb5 87.05(2) . .
Br2 Pb4 Br12 Pb5 -84.06(2) 4_566 .
Br4 Pb5 Br12 Pb4 -100.28(3) . .
Br6 Pb5 Br12 Pb4 166.87(3) 3_666 .
Br11 Pb5 Br12 Pb4 -4.28(2) . .
Br3 Pb5 Br12 Pb4 156.93(8) 2_656 .
Br12 Pb4 Br11 Pb5 -4.51(2) . .
Br8 Pb4 Br11 Pb5 -103.71(2) . .
Br2 Pb4 Br11 Pb5 87.49(2) 4_566 .
Br4 Pb5 Br11 Pb4 101.94(3) . .
Br6 Pb5 Br11 Pb4 -25.24(8) 3_666 .
Br12 Pb5 Br11 Pb4 4.21(2) . .
Br3 Pb5 Br11 Pb4 -170.92(2) 2_656 .
Br6 Pb1 Br10 Pb3 -159.00(2) . .
Br7 Pb1 Br10 Pb3 -72.58(2) . .
Br13 Pb1 Br10 Pb3 8.37(2) . .
Br9 Pb1 Br10 Pb3 105.36(2) . .
Br5 Pb1 Br10 Pb3 108.18(16) . .
Br1 Pb3 Br10 Pb1 -98.82(3) . .
Br8 Pb3 Br10 Pb1 167.83(2) . .
Br9 Pb3 Br10 Pb1 3.83(11) 4_566 .
Br10 Pb1 Br9 Pb3 -174.71(3) . 4_565
Br6 Pb1 Br9 Pb3 92.47(3) . 4_565
Br7 Pb1 Br9 Pb3 -32.8(4) . 4_565
Br13 Pb1 Br9 Pb3 -86.07(3) . 4_565
Br5 Pb1 Br9 Pb3 5.66(3) . 4_565
Br1 Pb3 Br8 Pb4 170.82(3) . .
Br9 Pb3 Br8 Pb4 77.94(3) 4_566 .
Br10 Pb3 Br8 Pb4 -98.50(3) . .
Br12 Pb4 Br8 Pb3 85.88(3) . .
Br11 Pb4 Br8 Pb3 173.31(3) . .
Br2 Pb4 Br8 Pb3 -133.58(9) 4_566 .
Br3 Pb2 Br7 Pb1 149.52(3) . .
Br2 Pb2 Br7 Pb1 69.44(3) . .
Br6 Pb2 Br7 Pb1 -157.56(7) 4_566 .
Br13 Pb2 Br7 Pb1 -3.50(2) . .
Br10 Pb1 Br7 Pb2 91.93(3) . .
Br6 Pb1 Br7 Pb2 -175.45(3) . .
Br13 Pb1 Br7 Pb2 3.69(2) . .
Br9 Pb1 Br7 Pb2 -50.0(4) . .
Br5 Pb1 Br7 Pb2 -88.17(3) . .
Br10 Pb1 Br6 Pb5 126.18(11) . 3_666
Br7 Pb1 Br6 Pb5 34.16(11) . 3_666
Br13 Pb1 Br6 Pb5 30.31(18) . 3_666
Br9 Pb1 Br6 Pb5 -143.10(10) . 3_666
Br5 Pb1 Br6 Pb5 -61.29(11) . 3_666
Br10 Pb1 Br6 Pb2 -152.44(2) . 4_565
Br7 Pb1 Br6 Pb2 115.53(2) . 4_565
Br13 Pb1 Br6 Pb2 111.69(10) . 4_565
Br9 Pb1 Br6 Pb2 -61.73(2) . 4_565
Br5 Pb1 Br6 Pb2 20.08(2) . 4_565
Br7 Pb2 Br3 Pb5 -159.26(2) . 2_646
Br2 Pb2 Br3 Pb5 -49.31(2) . 2_646
Br6 Pb2 Br3 Pb5 34.11(2) 4_566 2_646
Br13 Pb2 Br3 Pb5 -98.87(4) . 2_646
Br3 Pb2 Br2 Pb4 -139.12(3) . 4_565
Br7 Pb2 Br2 Pb4 -57.36(3) . 4_565
Br6 Pb2 Br2 Pb4 134.93(3) 4_566 4_565
Br13 Pb2 Br2 Pb4 17.26(2) . 4_565
N4 Co1 N1 C1 -130(4) . .
N5 Co1 N1 C1 5.9(6) . .
N3 Co1 N1 C1 -90.1(6) . .
N2 Co1 N1 C1 -177.5(6) . .
N6 Co1 N1 C1 88.7(6) . .
N4 Co1 N1 C5 51(5) . .
N5 Co1 N1 C5 -172.6(4) . .
N3 Co1 N1 C5 91.4(4) . .
N2 Co1 N1 C5 4.0(4) . .
N6 Co1 N1 C5 -89.8(4) . .
N4 Co1 N5 C21 78.2(5) . .
N1 Co1 N5 C21 -99.9(5) . .
N3 Co1 N5 C21 -5.8(5) . .
N2 Co1 N5 C21 -154(3) . .
N6 Co1 N5 C21 174.1(5) . .
N4 Co1 N5 C25 -101.7(4) . .
N1 Co1 N5 C25 80.2(4) . .
N3 Co1 N5 C25 174.3(4) . .
N2 Co1 N5 C25 26(3) . .
N6 Co1 N5 C25 -5.8(4) . .
N4 Co1 N2 C10 -3.7(6) . .
N1 Co1 N2 C10 174.3(6) . .
N5 Co1 N2 C10 -131(3) . .
N3 Co1 N2 C10 80.4(6) . .
N6 Co1 N2 C10 -99.6(6) . .
N4 Co1 N2 C6 178.5(4) . .
N1 Co1 N2 C6 -3.5(4) . .
N5 Co1 N2 C6 51(3) . .
N3 Co1 N2 C6 -97.5(4) . .
N6 Co1 N2 C6 82.6(4) . .
N1 Co1 N4 C20 -140(4) . .
N5 Co1 N4 C20 84.1(5) . .
N3 Co1 N4 C20 -180.0(5) . .
N2 Co1 N4 C20 -92.6(5) . .
N6 Co1 N4 C20 1.2(5) . .
N1 Co1 N4 C16 39(5) . .
N5 Co1 N4 C16 -97.6(4) . .
N3 Co1 N4 C16 -1.6(4) . .
N2 Co1 N4 C16 85.7(4) . .
N6 Co1 N4 C16 179.6(4) . .
N4 Co1 N3 C11 179.8(5) . .
N1 Co1 N3 C11 1.5(6) . .
N5 Co1 N3 C11 -92.6(5) . .
N2 Co1 N3 C11 85.3(5) . .
N6 Co1 N3 C11 -96(11) . .
N4 Co1 N3 C15 0.2(4) . .
N1 Co1 N3 C15 -178.1(4) . .
N5 Co1 N3 C15 87.8(4) . .
N2 Co1 N3 C15 -94.4(4) . .
N6 Co1 N3 C15 84(11) . .
N4 Co1 N6 C30 -91.1(5) . .
N1 Co1 N6 C30 87.2(6) . .
N5 Co1 N6 C30 -178.6(6) . .
N3 Co1 N6 C30 -175(100) . .
N2 Co1 N6 C30 3.6(6) . .
N4 Co1 N6 C26 96.2(4) . .
N1 Co1 N6 C26 -85.5(4) . .
N5 Co1 N6 C26 8.7(4) . .
N3 Co1 N6 C26 12(11) . .
N2 Co1 N6 C26 -169.1(4) . .
C11 N3 C15 C14 0.2(9) . .
Co1 N3 C15 C14 179.8(5) . .
C11 N3 C15 C16 -178.4(5) . .
Co1 N3 C15 C16 1.2(6) . .
C20 N4 C16 C17 2.9(9) . .
Co1 N4 C16 C17 -175.6(5) . .
C20 N4 C16 C15 -178.8(5) . .
Co1 N4 C16 C15 2.7(6) . .
N3 C15 C16 N4 -2.6(8) . .
C14 C15 C16 N4 178.9(6) . .
N3 C15 C16 C17 175.6(6) . .
C14 C15 C16 C17 -2.9(10) . .
C21 N5 C25 C24 0.1(9) . .
Co1 N5 C25 C24 180.0(5) . .
C21 N5 C25 C26 -177.8(5) . .
Co1 N5 C25 C26 2.2(7) . .
C1 N1 C5 C4 -0.7(10) . .
Co1 N1 C5 C4 177.9(6) . .
C1 N1 C5 C6 177.6(6) . .
Co1 N1 C5 C6 -3.8(7) . .
C15 N3 C11 C12 0.0(10) . .
Co1 N3 C11 C12 -179.5(5) . .
C6 N2 C10 C9 -2.0(10) . .
Co1 N2 C10 C9 -179.7(5) . .
C25 N5 C21 C22 -0.6(9) . .
Co1 N5 C21 C22 179.5(5) . .
C10 N2 C6 C7 3.2(9) . .
Co1 N2 C6 C7 -178.7(5) . .
C10 N2 C6 C5 -175.7(6) . .
Co1 N2 C6 C5 2.4(7) . .
C4 C5 C6 N2 179.1(7) . .
N1 C5 C6 N2 0.9(8) . .
C4 C5 C6 C7 0.3(11) . .
N1 C5 C6 C7 -177.9(6) . .
N2 C6 C7 C8 -2.1(10) . .
C5 C6 C7 C8 176.6(7) . .
N5 C25 C24 C23 0.1(10) . .
C26 C25 C24 C23 177.7(7) . .
C16 N4 C20 C19 -2.7(9) . .
Co1 N4 C20 C19 175.5(5) . .
N3 C11 C12 C13 -1.3(11) . .
C30 N6 C26 C27 -5.2(10) . .
Co1 N6 C26 C27 168.0(6) . .
C30 N6 C26 C25 177.0(6) . .
Co1 N6 C26 C25 -9.7(7) . .
N5 C25 C26 N6 5.0(8) . .
C24 C25 C26 N6 -172.7(6) . .
N5 C25 C26 C27 -172.6(7) . .
C24 C25 C26 C27 9.7(11) . .
C17 C18 C19 C20 2.7(11) . .
N4 C20 C19 C18 -0.1(10) . .
N5 C21 C22 C23 0.8(10) . .
C11 C12 C13 C14 2.2(11) . .
C12 C13 C14 C15 -2.0(11) . .
N3 C15 C14 C13 0.8(10) . .
C16 C15 C14 C13 179.2(6) . .
C26 N6 C30 C29 2.5(10) . .
Co1 N6 C30 C29 -169.9(5) . .
C19 C18 C17 C16 -2.5(10) . .
N4 C16 C17 C18 -0.3(10) . .
C15 C16 C17 C18 -178.4(6) . .
C6 C7 C8 C9 -0.3(12) . .
C5 N1 C1 C1AA 0.4(10) . .
Co1 N1 C1 C1AA -178.0(5) . .
N6 C30 C29 C28 1.2(12) . .
C25 C24 C23 C22 0.1(11) . .
C21 C22 C23 C24 -0.6(11) . .
N6 C26 C27 C28 4.3(12) . .
C25 C26 C27 C28 -178.2(8) . .
C7 C8 C9 C10 1.6(12) . .
N2 C10 C9 C8 -0.4(12) . .
N1 C1 C1AA C3 -0.7(12) . .
C1 C1AA C3 C4 1.4(13) . .
C26 C27 C28 C29 -0.6(14) . .
C30 C29 C28 C27 -2.1(13) . .
N1 C5 C4 C3 1.4(12) . .
C6 C5 C4 C3 -176.7(7) . .
C1AA C3 C4 C5 -1.7(13) . .
